data_1558679
loop_
_publ_author_name
'Aitchison, Catherine M.'
'Sachs, Michael'
'Little, Marc'
'Wilbraham, Liam'
'Brownbill, Nick J.'
'Kane, Chris'
'Blanc, Fr\'ed\'eric'
'Zwijnenburg, Martijn'
'Durrant, James'
'Sprick, Reiner Sebastian'
'Cooper, Andrew'

_publ_section_title
;
 Structure-activity relationships in well-defined conjugated oligomer
 photocatalysts for hydrogen production from water
;
_journal_name_full 'Chemical Science'
_journal_paper_doi 10.1039/D0SC02675A
_journal_year 2020
_chemical_formula_moiety 'C24 H14 O4 S2'
_chemical_formula_sum 'C24 H14 O4 S2'
_chemical_formula_weight 430.47
_space_group_crystal_system triclinic
_space_group_IT_number 2
_space_group_name_Hall '-P 1'
_space_group_name_H-M_alt 'P -1'
_atom_sites_solution_hydrogens geom
_atom_sites_solution_primary dual
_audit_creation_date 2019-11-21
_audit_creation_method
;
Olex2 1.2
(compiled 2018.05.29 svn.r3508 for OlexSys, GUI svn.r5506)
;
_audit_update_record
;
2020-04-28 deposited with the CCDC.	2020-07-28 downloaded from the CCDC.
;
_cell_angle_alpha 94.371(5)
_cell_angle_beta 93.590(6)
_cell_angle_gamma 90.853(5)
_cell_formula_units_Z 2
_cell_length_a 7.3833(13)
_cell_length_b 8.4946(16)
_cell_length_c 15.020(3)
_cell_measurement_reflns_used 2637
_cell_measurement_temperature 298
_cell_measurement_theta_max 25.631
_cell_measurement_theta_min 2.405
_cell_volume 937.3(3)
_computing_cell_refinement 'SAINT v8.34A (Bruker, 2013)'
_computing_data_collection
;
CrystalClear-SM Expert 2.0 r7 (Rigaku, 2011)
;
_computing_data_reduction 'SAINT v8.34A (Bruker, 2013)'
_computing_molecular_graphics 'Olex2 (Dolomanov et al., 2009)'
_computing_publication_material 'Olex2 (Dolomanov et al., 2009)'
_computing_structure_refinement 'XL (Sheldrick, 2008)'
_computing_structure_solution 'ShelXT (Sheldrick, 2015)'
_diffrn_ambient_temperature 298
_diffrn_detector CCD
_diffrn_detector_area_resol_mean 28.5714
_diffrn_detector_type 'Rigaku Saturn724+'
_diffrn_measured_fraction_theta_full 0.996
_diffrn_measured_fraction_theta_max 0.991
_diffrn_measurement_device 'AFC12 (Right): Kappa 3 circle'
_diffrn_measurement_device_type 'Rigaku Saturn724+ (2x2 bin mode)'
_diffrn_measurement_method 'profile data from \w-scans'
_diffrn_measurement_specimen_support 'Mitegen 50um'
_diffrn_radiation_collimation 0.3
_diffrn_radiation_monochromator Confocal
_diffrn_radiation_probe x-ray
_diffrn_radiation_type MoK\a
_diffrn_radiation_wavelength 0.71073
_diffrn_reflns_av_unetI/netI 0.0857
_diffrn_reflns_Laue_measured_fraction_full 0.996
_diffrn_reflns_Laue_measured_fraction_max 0.991
_diffrn_reflns_limit_h_max 9
_diffrn_reflns_limit_h_min -9
_diffrn_reflns_limit_k_max 10
_diffrn_reflns_limit_k_min -10
_diffrn_reflns_limit_l_max 18
_diffrn_reflns_limit_l_min -2
_diffrn_reflns_number 3813
_diffrn_reflns_point_group_measured_fraction_full 0.996
_diffrn_reflns_point_group_measured_fraction_max 0.991
_diffrn_reflns_theta_full 25.242
_diffrn_reflns_theta_max 26.402
_diffrn_reflns_theta_min 2.405
_diffrn_source 'Rotating Anode'
_diffrn_source_current 24.0
_diffrn_source_power 1.2
_diffrn_source_target Mo
_diffrn_source_type 'Rotating Anode'
_diffrn_source_voltage 50.0
_diffrn_standards_number 0
_exptl_absorpt_coefficient_mu 0.316
_exptl_absorpt_correction_T_max 0.7454
_exptl_absorpt_correction_T_min 0.4827
_exptl_absorpt_correction_type multi-scan
_exptl_absorpt_process_details
'SADABS-2014/5 (Bruker,2014/5) was used for absorption correction. wR2(int) was 0.0843 before and 0.0668 after correction. The Ratio of minimum to maximum transmission is 0.6476. The \l/2 correction factor is 0.00150.'
_exptl_crystal_colour 'light yellow'
_exptl_crystal_colour_modifier light
_exptl_crystal_colour_primary yellow
_exptl_crystal_density_diffrn 1.525
_exptl_crystal_description plate
_exptl_crystal_F_000 444
_exptl_crystal_size_max 0.09
_exptl_crystal_size_mid 0.06
_exptl_crystal_size_min 0.01
_refine_diff_density_max 0.306
_refine_diff_density_min -0.413
_refine_diff_density_rms 0.077
_refine_ls_extinction_method none
_refine_ls_goodness_of_fit_ref 1.057
_refine_ls_hydrogen_treatment constr
_refine_ls_matrix_type full
_refine_ls_number_parameters 272
_refine_ls_number_reflns 3813
_refine_ls_number_restraints 0
_refine_ls_restrained_S_all 1.057
_refine_ls_R_factor_all 0.1041
_refine_ls_R_factor_gt 0.0653
_refine_ls_shift/su_max 0.000
_refine_ls_shift/su_mean 0.000
_refine_ls_structure_factor_coef Fsqd
_refine_ls_weighting_details 'w=1/[\s^2^(Fo^2^)+(0.0645P)^2^+0.9621P] where P=(Fo^2^+2Fc^2^)/3'
_refine_ls_weighting_scheme calc
_refine_ls_wR_factor_gt 0.1639
_refine_ls_wR_factor_ref 0.1804
_reflns_Friedel_coverage 0.000
_reflns_number_gt 2510
_reflns_number_total 3813
_reflns_threshold_expression 'I > 2\s(I)'
_cod_data_source_file d0sc02675a3.cif
_cod_data_source_block s2_298k
_cod_depositor_comments
;

2022-09-17
Z value and formula fixed to values more according to usual
chemical conventions.                 miguel
;
_cod_original_formula_sum 'C48 H28 O8 S4'
_cod_original_formula_weight 860.94
_cod_original_formula_moiety '2(C24 H14 O4 S2)'
_cod_original_formula_units_Z 1
_cod_database_code 1558679
_shelx_shelxl_version_number 2014/7
_shelx_space_group_comment
;
The symmetry employed for this shelxl refinement is uniquely defined
by the following loop, which should always be used as a source of
symmetry information in preference to the above space-group names.
They are only intended as comments.
;
_shelx_estimated_absorpt_t_max 0.997
_shelx_estimated_absorpt_t_min 0.972
_olex2_refinement_description
;
1. Twinned data refinement
 Scales: 0.802(3)
 0.198(3)
2. Fixed Uiso
 At 1.2 times of:
  All C(H) groups
3.a Aromatic/amide H refined with riding coordinates:
 C2(H2), C4(H4), C5(H5), C9(H9), C10(H10), C11(H11), C12(H12), C14(H14),
 C15(H15), C16(H16), C17(H17), C21(H21), C22(H22), C24(H24)
;
_olex2_submission_special_instructions 'No special instructions were received'

loop_
_space_group_symop_operation_xyz
'x, y, z'
'-x, -y, -z'

loop_
_atom_site_label
_atom_site_type_symbol
_atom_site_fract_x
_atom_site_fract_y
_atom_site_fract_z
_atom_site_U_iso_or_equiv
_atom_site_adp_type
_atom_site_occupancy
_atom_site_site_symmetry_order
_atom_site_calc_flag
_atom_site_refinement_flags_posn
_atom_site_refinement_flags_adp
_atom_site_refinement_flags_occupancy
_atom_site_disorder_assembly
_atom_site_disorder_group
S1 S 0.66117(17) 0.54484(11) 0.63924(7) 0.0387(3) Uani 1 1 d . . . . .
S2 S 0.81319(18) -0.09418(13) 0.19538(7) 0.0427(3) Uani 1 1 d . . . . .
O1 O 0.4875(5) 0.4623(3) 0.6326(2) 0.0484(9) Uani 1 1 d . . . . .
O2 O 0.8005(5) 0.4745(4) 0.5875(2) 0.0578(10) Uani 1 1 d . . . . .
O3 O 0.6654(5) -0.2067(4) 0.1934(2) 0.0607(10) Uani 1 1 d . . . . .
O4 O 0.9794(5) -0.1493(4) 0.1589(2) 0.0557(9) Uani 1 1 d . . . . .
C1 C 0.6308(6) 0.7459(4) 0.6217(3) 0.0305(9) Uani 1 1 d . . . . .
C2 C 0.5649(6) 0.8037(4) 0.5431(3) 0.0318(9) Uani 1 1 d . . . . .
H2 H 0.5395 0.7361 0.4920 0.038 Uiso 1 1 calc R . . . .
C3 C 0.5370(5) 0.9659(4) 0.5415(3) 0.0287(9) Uani 1 1 d . . . . .
C4 C 0.5775(6) 1.0606(5) 0.6204(3) 0.0385(11) Uani 1 1 d . . . . .
H4 H 0.5583 1.1686 0.6204 0.046 Uiso 1 1 calc R . . . .
C5 C 0.6455(6) 1.0002(5) 0.6989(3) 0.0371(10) Uani 1 1 d . . . . .
H5 H 0.6721 1.0671 0.7501 0.045 Uiso 1 1 calc R . . . .
C6 C 0.6732(5) 0.8401(4) 0.7002(3) 0.0291(9) Uani 1 1 d . . . . .
C7 C 0.7394(6) 0.5866(5) 0.7520(3) 0.0346(10) Uani 1 1 d . . . . .
C8 C 0.7378(6) 0.7476(4) 0.7747(3) 0.0294(9) Uani 1 1 d . . . . .
C9 C 0.7964(6) 0.8011(5) 0.8621(3) 0.0365(10) Uani 1 1 d . . . . .
H9 H 0.7993 0.9086 0.8795 0.044 Uiso 1 1 calc R . . . .
C10 C 0.8502(6) 0.6932(5) 0.9228(3) 0.0426(11) Uani 1 1 d . . . . .
H10 H 0.8867 0.7288 0.9813 0.051 Uiso 1 1 calc R . . . .
C11 C 0.8504(7) 0.5344(5) 0.8976(3) 0.0447(12) Uani 1 1 d . . . . .
H11 H 0.8901 0.4641 0.9388 0.054 Uiso 1 1 calc R . . . .
C12 C 0.7923(7) 0.4777(5) 0.8118(3) 0.0436(12) Uani 1 1 d . . . . .
H12 H 0.7889 0.3700 0.7949 0.052 Uiso 1 1 calc R . . . .
C13 C 0.7450(6) 0.0816(5) 0.1483(3) 0.0369(10) Uani 1 1 d . . . . .
C14 C 0.6869(7) 0.0960(6) 0.0600(3) 0.0472(12) Uani 1 1 d . . . . .
H14 H 0.6790 0.0085 0.0186 0.057 Uiso 1 1 calc R . . . .
C15 C 0.6412(7) 0.2441(6) 0.0351(3) 0.0510(13) Uani 1 1 d . . . . .
H15 H 0.6004 0.2572 -0.0237 0.061 Uiso 1 1 calc R . . . .
C16 C 0.6558(7) 0.3732(6) 0.0975(3) 0.0468(12) Uani 1 1 d . . . . .
H16 H 0.6254 0.4725 0.0797 0.056 Uiso 1 1 calc R . . . .
C17 C 0.7146(6) 0.3576(5) 0.1856(3) 0.0386(10) Uani 1 1 d . . . . .
H17 H 0.7238 0.4453 0.2268 0.046 Uiso 1 1 calc R . . . .
C18 C 0.7596(6) 0.2090(5) 0.2116(3) 0.0347(10) Uani 1 1 d . . . . .
C19 C 0.8611(6) 0.0043(5) 0.3029(3) 0.0360(10) Uani 1 1 d . . . . .
C20 C 0.8266(6) 0.1646(5) 0.3007(3) 0.0330(9) Uani 1 1 d . . . . .
C21 C 0.8607(6) 0.2592(5) 0.3791(3) 0.0398(11) Uani 1 1 d . . . . .
H21 H 0.8378 0.3667 0.3805 0.048 Uiso 1 1 calc R . . . .
C22 C 0.9293(6) 0.1938(5) 0.4557(3) 0.0412(11) Uani 1 1 d . . . . .
H22 H 0.9541 0.2598 0.5074 0.049 Uiso 1 1 calc R . . . .
C23 C 0.9626(6) 0.0318(5) 0.4583(3) 0.0345(10) Uani 1 1 d . . . . .
C24 C 0.9275(6) -0.0627(5) 0.3788(3) 0.0393(11) Uani 1 1 d . . . . .
H24 H 0.9488 -0.1705 0.3771 0.047 Uiso 1 1 calc R . . . .

loop_
_atom_site_aniso_label
_atom_site_aniso_U_11
_atom_site_aniso_U_22
_atom_site_aniso_U_33
_atom_site_aniso_U_23
_atom_site_aniso_U_13
_atom_site_aniso_U_12
S1 0.0603(8) 0.0242(5) 0.0309(6) 0.0012(4) -0.0034(5) 0.0088(5)
S2 0.0605(9) 0.0372(6) 0.0294(6) -0.0009(5) -0.0024(5) 0.0029(5)
O1 0.067(2) 0.0275(15) 0.048(2) 0.0049(14) -0.0140(17) -0.0087(14)
O2 0.087(3) 0.0400(18) 0.047(2) -0.0042(15) 0.0108(19) 0.0289(17)
O3 0.083(3) 0.048(2) 0.049(2) 0.0003(16) -0.0046(19) -0.0185(18)
O4 0.072(3) 0.051(2) 0.0425(19) -0.0059(15) 0.0034(18) 0.0228(17)
C1 0.041(3) 0.0249(18) 0.025(2) 0.0012(15) -0.0004(18) 0.0035(16)
C2 0.043(3) 0.0249(19) 0.026(2) -0.0014(16) -0.0013(18) 0.0021(17)
C3 0.030(2) 0.0272(19) 0.029(2) 0.0030(16) 0.0009(17) 0.0009(16)
C4 0.059(3) 0.0248(19) 0.031(2) 0.0018(17) -0.003(2) 0.0029(18)
C5 0.054(3) 0.027(2) 0.028(2) -0.0005(17) -0.006(2) 0.0010(18)
C6 0.029(2) 0.032(2) 0.026(2) 0.0053(16) 0.0008(17) 0.0021(16)
C7 0.040(3) 0.033(2) 0.031(2) 0.0057(17) -0.0047(19) 0.0049(17)
C8 0.029(2) 0.031(2) 0.028(2) 0.0040(16) 0.0026(17) 0.0013(16)
C9 0.044(3) 0.034(2) 0.032(2) 0.0038(18) 0.002(2) 0.0038(18)
C10 0.048(3) 0.052(3) 0.028(2) 0.009(2) -0.007(2) -0.002(2)
C11 0.055(3) 0.046(3) 0.034(2) 0.012(2) -0.008(2) 0.006(2)
C12 0.058(3) 0.031(2) 0.042(3) 0.0118(19) -0.005(2) 0.006(2)
C13 0.040(3) 0.040(2) 0.032(2) 0.0059(18) 0.0033(19) 0.0031(19)
C14 0.054(3) 0.053(3) 0.033(3) -0.001(2) -0.003(2) 0.007(2)
C15 0.057(3) 0.064(3) 0.033(3) 0.014(2) 0.001(2) 0.006(2)
C16 0.048(3) 0.047(3) 0.047(3) 0.014(2) 0.000(2) 0.007(2)
C17 0.043(3) 0.038(2) 0.036(2) 0.0054(19) 0.008(2) 0.0065(19)
C18 0.037(3) 0.038(2) 0.030(2) 0.0033(18) 0.0055(18) 0.0060(18)
C19 0.044(3) 0.036(2) 0.028(2) 0.0016(17) 0.0038(19) 0.0010(19)
C20 0.035(3) 0.034(2) 0.030(2) -0.0002(17) 0.0048(18) 0.0021(17)
C21 0.046(3) 0.036(2) 0.037(2) 0.0008(19) 0.001(2) 0.0125(19)
C22 0.046(3) 0.049(3) 0.028(2) -0.0064(19) 0.000(2) 0.008(2)
C23 0.032(3) 0.041(2) 0.030(2) -0.0032(18) 0.0062(18) 0.0044(18)
C24 0.049(3) 0.034(2) 0.033(2) -0.0017(18) 0.000(2) 0.0027(19)

loop_
_atom_type_symbol
_atom_type_description
_atom_type_scat_dispersion_real
_atom_type_scat_dispersion_imag
_atom_type_scat_source
C C 0.0033 0.0016 'International Tables Vol C Tables 4.2.6.8 and 6.1.1.4'
H H 0.0000 0.0000 'International Tables Vol C Tables 4.2.6.8 and 6.1.1.4'
O O 0.0106 0.0060 'International Tables Vol C Tables 4.2.6.8 and 6.1.1.4'
S S 0.1246 0.1234 'International Tables Vol C Tables 4.2.6.8 and 6.1.1.4'

loop_
_geom_angle_atom_site_label_1
_geom_angle_atom_site_label_2
_geom_angle_atom_site_label_3
_geom_angle
_geom_angle_site_symmetry_1
_geom_angle_site_symmetry_3
_geom_angle_publ_flag
O1 S1 C1 110.09(19) . . ?
O1 S1 C7 111.0(2) . . ?
O2 S1 O1 116.4(2) . . ?
O2 S1 C1 112.7(2) . . ?
O2 S1 C7 111.2(2) . . ?
C7 S1 C1 93.00(18) . . ?
O3 S2 O4 117.0(2) . . ?
O3 S2 C13 111.6(2) . . ?
O3 S2 C19 112.7(2) . . ?
O4 S2 C13 110.3(2) . . ?
O4 S2 C19 109.9(2) . . ?
C13 S2 C19 92.6(2) . . ?
C2 C1 S1 125.5(3) . . ?
C2 C1 C6 123.7(3) . . ?
C6 C1 S1 110.7(3) . . ?
C1 C2 H2 120.6 . . ?
C1 C2 C3 118.7(3) . . ?
C3 C2 H2 120.6 . . ?
C2 C3 C3 120.8(4) . 2_676 ?
C4 C3 C2 117.7(4) . . ?
C4 C3 C3 121.4(4) . 2_676 ?
C3 C4 H4 118.7 . . ?
C5 C4 C3 122.7(4) . . ?
C5 C4 H4 118.7 . . ?
C4 C5 H5 120.3 . . ?
C6 C5 C4 119.4(4) . . ?
C6 C5 H5 120.3 . . ?
C1 C6 C8 112.5(3) . . ?
C5 C6 C1 117.7(4) . . ?
C5 C6 C8 129.8(4) . . ?
C8 C7 S1 110.3(3) . . ?
C12 C7 S1 126.4(3) . . ?
C12 C7 C8 123.2(4) . . ?
C7 C8 C6 113.5(3) . . ?
C7 C8 C9 117.7(4) . . ?
C9 C8 C6 128.8(4) . . ?
C8 C9 H9 120.2 . . ?
C10 C9 C8 119.7(4) . . ?
C10 C9 H9 120.2 . . ?
C9 C10 H10 119.6 . . ?
C11 C10 C9 120.8(4) . . ?
C11 C10 H10 119.6 . . ?
C10 C11 H11 119.6 . . ?
C10 C11 C12 120.8(4) . . ?
C12 C11 H11 119.6 . . ?
C7 C12 H12 121.2 . . ?
C11 C12 C7 117.7(4) . . ?
C11 C12 H12 121.2 . . ?
C14 C13 S2 126.2(4) . . ?
C18 C13 S2 111.1(3) . . ?
C18 C13 C14 122.7(4) . . ?
C13 C14 H14 121.0 . . ?
C15 C14 C13 118.0(4) . . ?
C15 C14 H14 121.0 . . ?
C14 C15 H15 119.9 . . ?
C14 C15 C16 120.1(4) . . ?
C16 C15 H15 119.9 . . ?
C15 C16 H16 119.3 . . ?
C17 C16 C15 121.4(4) . . ?
C17 C16 H16 119.3 . . ?
C16 C17 H17 120.5 . . ?
C16 C17 C18 119.0(4) . . ?
C18 C17 H17 120.5 . . ?
C13 C18 C17 118.8(4) . . ?
C13 C18 C20 112.7(4) . . ?
C17 C18 C20 128.5(4) . . ?
C20 C19 S2 110.2(3) . . ?
C24 C19 S2 126.6(3) . . ?
C24 C19 C20 123.2(4) . . ?
C19 C20 C18 113.3(4) . . ?
C21 C20 C18 129.1(4) . . ?
C21 C20 C19 117.6(4) . . ?
C20 C21 H21 120.0 . . ?
C20 C21 C22 119.9(4) . . ?
C22 C21 H21 120.0 . . ?
C21 C22 H22 118.7 . . ?
C21 C22 C23 122.6(4) . . ?
C23 C22 H22 118.7 . . ?
C22 C23 C23 120.4(4) . 2_756 ?
C24 C23 C22 117.0(4) . . ?
C24 C23 C23 122.5(5) . 2_756 ?
C19 C24 C23 119.7(4) . . ?
C19 C24 H24 120.1 . . ?
C23 C24 H24 120.1 . . ?

loop_
_geom_bond_atom_site_label_1
_geom_bond_atom_site_label_2
_geom_bond_distance
_geom_bond_site_symmetry_2
_geom_bond_publ_flag
S1 O1 1.446(3) . ?
S1 O2 1.438(3) . ?
S1 C1 1.763(4) . ?
S1 C7 1.763(4) . ?
S2 O3 1.437(4) . ?
S2 O4 1.445(4) . ?
S2 C13 1.767(4) . ?
S2 C19 1.774(4) . ?
C1 C2 1.377(5) . ?
C1 C6 1.390(5) . ?
C2 H2 0.9300 . ?
C2 C3 1.398(5) . ?
C3 C3 1.490(8) 2_676 ?
C3 C4 1.394(5) . ?
C4 H4 0.9300 . ?
C4 C5 1.390(6) . ?
C5 H5 0.9300 . ?
C5 C6 1.380(5) . ?
C6 C8 1.475(5) . ?
C7 C8 1.384(5) . ?
C7 C12 1.382(6) . ?
C8 C9 1.395(6) . ?
C9 H9 0.9300 . ?
C9 C10 1.387(6) . ?
C10 H10 0.9300 . ?
C10 C11 1.373(6) . ?
C11 H11 0.9300 . ?
C11 C12 1.380(6) . ?
C12 H12 0.9300 . ?
C13 C14 1.383(6) . ?
C13 C18 1.384(6) . ?
C14 H14 0.9300 . ?
C14 C15 1.380(7) . ?
C15 H15 0.9300 . ?
C15 C16 1.386(7) . ?
C16 H16 0.9300 . ?
C16 C17 1.384(6) . ?
C17 H17 0.9300 . ?
C17 C18 1.388(6) . ?
C18 C20 1.476(6) . ?
C19 C20 1.392(6) . ?
C19 C24 1.379(6) . ?
C20 C21 1.381(6) . ?
C21 H21 0.9300 . ?
C21 C22 1.386(6) . ?
C22 H22 0.9300 . ?
C22 C23 1.405(6) . ?
C23 C23 1.481(8) 2_756 ?
C23 C24 1.395(6) . ?
C24 H24 0.9300 . ?

loop_
_twin_individual_id
_twin_individual_mass_fraction_refined
1 0.802(3)
2 0.198(3)
